data_7057073
loop_
_publ_author_name
'Cruz, Tiago F. C.'
'Machado, Pedro M. M.'
'Gomes, Clara S. B.'
'Ascenso, Jos\'e R.'
'Lemos, M. Am\'elia N. D. A.'
'Bordado, Jo\~ao C.'
'Gomes, Pedro T.'

_publ_section_title
;
 Bis(formylpyrrolyl) cobalt complexes as mediators in the
 reversible-deactivation radical polymerization of styrene and methyl
 methacrylate
;
_journal_issue 8
_journal_name_full 'New Journal of Chemistry'
_journal_page_first 5900
_journal_paper_doi 10.1039/C8NJ00350E
_journal_volume 42
_journal_year 2018
_chemical_formula_moiety 'C16 H26 Co N2 O2 P2, B F4'
_chemical_formula_sum 'C16 H26 B Co F4 N2 O2 P2'
_chemical_formula_weight 486.07
_space_group_crystal_system monoclinic
_space_group_IT_number 15
_space_group_name_Hall '-C 2yc'
_space_group_name_H-M_alt 'C 1 2/c 1'
_symmetry_space_group_name_Hall '-C 2yc'
_symmetry_space_group_name_H-M 'C 1 2/c 1'
_atom_sites_solution_hydrogens geom
_audit_creation_method SHELXL-2018/1
_audit_update_record
;
2018-02-19 deposited with the CCDC.
2018-02-27 downloaded from the CCDC.
;
_cell_angle_alpha 90
_cell_angle_beta 117.496(12)
_cell_angle_gamma 90
_cell_formula_units_Z 4
_cell_length_a 20.429(8)
_cell_length_b 12.230(5)
_cell_length_c 10.184(4)
_cell_measurement_reflns_used 9364
_cell_measurement_temperature 150(2)
_cell_measurement_theta_max 26.92
_cell_measurement_theta_min 2.60
_cell_volume 2257.0(16)
_computing_cell_refinement 'Bruker SAINT'
_computing_data_collection 'Bruker APEX2'
_computing_data_reduction 'Bruker SAINT'
_computing_molecular_graphics ORTEP
_computing_publication_material enCIFer
_computing_structure_refinement 'SHELXL-2018/1 (Sheldrick, 2018)'
_computing_structure_solution SIR97
_diffrn_ambient_temperature 150(2)
_diffrn_measured_fraction_theta_full 0.999
_diffrn_measured_fraction_theta_max 0.999
_diffrn_measurement_device_type 'Bruker APEX-II CCD'
_diffrn_measurement_method '\f and \w scans'
_diffrn_radiation_probe x-ray
_diffrn_radiation_type MoK\a
_diffrn_radiation_wavelength 0.71073
_diffrn_reflns_av_R_equivalents 0.0493
_diffrn_reflns_av_unetI/netI 0.0225
_diffrn_reflns_Laue_measured_fraction_full 0.999
_diffrn_reflns_Laue_measured_fraction_max 0.999
_diffrn_reflns_limit_h_max 24
_diffrn_reflns_limit_h_min -24
_diffrn_reflns_limit_k_max 14
_diffrn_reflns_limit_k_min -14
_diffrn_reflns_limit_l_max 12
_diffrn_reflns_limit_l_min -12
_diffrn_reflns_number 22833
_diffrn_reflns_point_group_measured_fraction_full 0.999
_diffrn_reflns_point_group_measured_fraction_max 0.999
_diffrn_reflns_theta_full 25.242
_diffrn_reflns_theta_max 25.350
_diffrn_reflns_theta_min 2.604
_diffrn_source 'fine-focus sealed tube'
_exptl_absorpt_coefficient_mu 0.948
_exptl_absorpt_correction_T_max 0.833
_exptl_absorpt_correction_T_min 0.681
_exptl_absorpt_correction_type multi-scan
_exptl_absorpt_process_details 'SADABS (Sheldrick, 1996)'
_exptl_crystal_colour Red
_exptl_crystal_density_diffrn 1.430
_exptl_crystal_description Prism
_exptl_crystal_F_000 1000
_exptl_crystal_size_max 0.440
_exptl_crystal_size_mid 0.260
_exptl_crystal_size_min 0.200
_refine_diff_density_max 0.882
_refine_diff_density_min -0.449
_refine_diff_density_rms 0.101
_refine_ls_extinction_method none
_refine_ls_goodness_of_fit_ref 1.117
_refine_ls_hydrogen_treatment constr
_refine_ls_matrix_type full
_refine_ls_number_parameters 130
_refine_ls_number_reflns 2070
_refine_ls_number_restraints 0
_refine_ls_restrained_S_all 1.117
_refine_ls_R_factor_all 0.0603
_refine_ls_R_factor_gt 0.0543
_refine_ls_shift/su_max 0.000
_refine_ls_shift/su_mean 0.000
_refine_ls_structure_factor_coef Fsqd
_refine_ls_weighting_details 'w=1/[\s^2^(Fo^2^)+(0.1092P)^2^+1.9427P] where P=(Fo^2^+2Fc^2^)/3'
_refine_ls_weighting_scheme calc
_refine_ls_wR_factor_gt 0.1537
_refine_ls_wR_factor_ref 0.1617
_reflns_Friedel_coverage 0.000
_reflns_number_gt 1822
_reflns_number_total 2070
_reflns_threshold_expression 'I > 2\s(I)'
_cod_data_source_file c8nj00350e2.cif
_cod_data_source_block 3a
_cod_depositor_comments 'Adding full bibliography for 7057071--7057073.cif.'
_cod_original_cell_volume 2257.1(15)
_cod_database_code 7057073
_shelx_shelxl_version_number 2018/1
_shelx_space_group_comment
;
The symmetry employed for this shelxl refinement is uniquely defined
by the following loop, which should always be used as a source of
symmetry information in preference to the above space-group names.
They are only intended as comments.
;
_shelx_estimated_absorpt_t_min 0.681
_shelx_estimated_absorpt_t_max 0.833

loop_
_space_group_symop_operation_xyz
'x, y, z'
'-x, y, -z+1/2'
'x+1/2, y+1/2, z'
'-x+1/2, y+1/2, -z+1/2'
'-x, -y, -z'
'x, -y, z-1/2'
'-x+1/2, -y+1/2, -z'
'x+1/2, -y+1/2, z-1/2'

loop_
_atom_site_label
_atom_site_type_symbol
_atom_site_fract_x
_atom_site_fract_y
_atom_site_fract_z
_atom_site_U_iso_or_equiv
_atom_site_adp_type
_atom_site_occupancy
_atom_site_site_symmetry_order
_atom_site_calc_flag
_atom_site_refinement_flags_posn
_atom_site_refinement_flags_adp
_atom_site_refinement_flags_occupancy
Co1 Co 0.750000 0.750000 0.000000 0.0400(3) Uani 1 2 d S . P
P1 P 0.67362(5) 0.81605(8) -0.22987(10) 0.0624(3) Uani 1 1 d . . .
O1 O 0.69470(13) 0.82996(19) 0.0766(3) 0.0627(6) Uani 1 1 d . . .
N1 N 0.68156(13) 0.6365(2) -0.0270(3) 0.0505(6) Uani 1 1 d . . .
C2 C 0.63294(18) 0.6670(3) 0.0270(4) 0.0595(8) Uani 1 1 d . . .
C3 C 0.5827(2) 0.5808(4) 0.0020(6) 0.0812(12) Uani 1 1 d . . .
H3 H 0.543808 0.579197 0.028532 0.097 Uiso 1 1 calc R U .
C4 C 0.6007(2) 0.5012(3) -0.0668(6) 0.0857(13) Uani 1 1 d . . .
H4 H 0.576358 0.432856 -0.098524 0.103 Uiso 1 1 calc R U .
C5 C 0.6619(2) 0.5369(3) -0.0834(5) 0.0705(10) Uani 1 1 d . . .
H5 H 0.685646 0.495792 -0.128389 0.085 Uiso 1 1 calc R U .
C6 C 0.6427(2) 0.7720(4) 0.0787(5) 0.0700(10) Uani 1 1 d . . .
H6 H 0.611452 0.801697 0.115582 0.084 Uiso 1 1 calc R U .
C7 C 0.7003(5) 0.7732(7) -0.3701(6) 0.134(3) Uani 1 1 d . . .
H7A H 0.752213 0.791506 -0.337135 0.200 Uiso 1 1 calc R U .
H7B H 0.693426 0.694008 -0.385093 0.200 Uiso 1 1 calc R U .
H7C H 0.669459 0.810962 -0.463403 0.200 Uiso 1 1 calc R U .
C8 C 0.6733(4) 0.9616(5) -0.2446(8) 0.137(3) Uani 1 1 d . . .
H8A H 0.724071 0.988009 -0.206977 0.205 Uiso 1 1 calc R U .
H8B H 0.644528 0.982929 -0.348627 0.205 Uiso 1 1 calc R U .
H8C H 0.651080 0.993715 -0.186392 0.205 Uiso 1 1 calc R U .
B1 B 0.500000 0.8406(9) -0.750000 0.094(3) Uani 1 2 d S T P
F1 F 0.5194(4) 0.9016(5) -0.6320(5) 0.236(3) Uani 1 1 d . . .
F2 F 0.5493(6) 0.7843(10) -0.7468(12) 0.340(6) Uani 1 1 d . . .
C9 C 0.5797(3) 0.7792(9) -0.3007(9) 0.183(5) Uani 1 1 d . . .
H9A H 0.575662 0.699565 -0.295977 0.274 Uiso 1 1 calc R U .
H9B H 0.558964 0.814134 -0.241579 0.274 Uiso 1 1 calc R U .
H9C H 0.552411 0.803347 -0.403814 0.274 Uiso 1 1 calc R U .

loop_
_atom_site_aniso_label
_atom_site_aniso_U_11
_atom_site_aniso_U_22
_atom_site_aniso_U_33
_atom_site_aniso_U_23
_atom_site_aniso_U_13
_atom_site_aniso_U_12
Co1 0.0377(4) 0.0342(4) 0.0529(4) -0.00090(18) 0.0250(3) -0.00353(17)
P1 0.0523(5) 0.0650(6) 0.0611(6) 0.0149(4) 0.0186(4) -0.0073(4)
O1 0.0622(14) 0.0511(12) 0.0923(18) -0.0126(12) 0.0507(14) -0.0050(10)
N1 0.0438(13) 0.0422(12) 0.0652(16) 0.0026(11) 0.0249(12) -0.0054(10)
C2 0.0446(16) 0.066(2) 0.075(2) 0.0090(17) 0.0332(16) -0.0065(15)
C3 0.055(2) 0.081(3) 0.106(3) 0.020(2) 0.036(2) -0.020(2)
C4 0.067(2) 0.059(2) 0.115(3) 0.008(2) 0.028(2) -0.0265(19)
C5 0.068(2) 0.0468(17) 0.092(3) -0.0078(17) 0.033(2) -0.0111(16)
C6 0.062(2) 0.076(2) 0.095(3) -0.010(2) 0.056(2) -0.0029(19)
C7 0.150(7) 0.178(6) 0.065(3) -0.009(4) 0.043(4) -0.007(5)
C8 0.165(7) 0.086(4) 0.123(5) 0.046(3) 0.036(5) 0.025(4)
B1 0.072(4) 0.162(8) 0.055(4) 0.000 0.035(3) 0.000
F1 0.350(9) 0.195(5) 0.087(3) -0.007(3) 0.036(4) 0.062(6)
F2 0.335(10) 0.473(14) 0.378(13) 0.169(10) 0.305(11) 0.216(10)
C9 0.051(3) 0.303(11) 0.137(6) 0.126(7) -0.006(3) -0.039(4)

loop_
_atom_type_symbol
_atom_type_description
_atom_type_scat_dispersion_real
_atom_type_scat_dispersion_imag
_atom_type_scat_source
C C 0.0033 0.0016 'International Tables Vol C Tables 4.2.6.8 and 6.1.1.4'
H H 0.0000 0.0000 'International Tables Vol C Tables 4.2.6.8 and 6.1.1.4'
B B 0.0013 0.0007 'International Tables Vol C Tables 4.2.6.8 and 6.1.1.4'
N N 0.0061 0.0033 'International Tables Vol C Tables 4.2.6.8 and 6.1.1.4'
F F 0.0171 0.0103 'International Tables Vol C Tables 4.2.6.8 and 6.1.1.4'
P P 0.1023 0.0942 'International Tables Vol C Tables 4.2.6.8 and 6.1.1.4'
O O 0.0106 0.0060 'International Tables Vol C Tables 4.2.6.8 and 6.1.1.4'
Co Co 0.3494 0.9721 'International Tables Vol C Tables 4.2.6.8 and 6.1.1.4'

loop_
_geom_angle_atom_site_label_1
_geom_angle_atom_site_label_2
_geom_angle_atom_site_label_3
_geom_angle
_geom_angle_site_symmetry_1
_geom_angle_site_symmetry_3
N1 Co1 N1 180.0 7_665 .
N1 Co1 O1 95.82(10) 7_665 .
N1 Co1 O1 84.18(10) . .
N1 Co1 O1 84.18(10) 7_665 7_665
N1 Co1 O1 95.82(11) . 7_665
O1 Co1 O1 180.0 . 7_665
N1 Co1 P1 90.08(9) 7_665 7_665
N1 Co1 P1 89.92(9) . 7_665
O1 Co1 P1 90.88(9) . 7_665
O1 Co1 P1 89.12(9) 7_665 7_665
N1 Co1 P1 89.92(9) 7_665 .
N1 Co1 P1 90.08(9) . .
O1 Co1 P1 89.12(9) . .
O1 Co1 P1 90.88(9) 7_665 .
P1 Co1 P1 180.0 7_665 .
C9 P1 C8 105.0(4) . .
C9 P1 C7 105.5(4) . .
C8 P1 C7 102.2(4) . .
C9 P1 Co1 115.3(2) . .
C8 P1 Co1 114.4(2) . .
C7 P1 Co1 113.1(3) . .
C6 O1 Co1 111.9(2) . .
C5 N1 C2 106.8(3) . .
C5 N1 Co1 142.1(3) . .
C2 N1 Co1 111.0(2) . .
C6 C2 N1 113.6(3) . .
C6 C2 C3 137.4(4) . .
N1 C2 C3 108.7(4) . .
C4 C3 C2 106.5(4) . .
C4 C3 H3 126.8 . .
C2 C3 H3 126.8 . .
C3 C4 C5 108.1(3) . .
C3 C4 H4 126.0 . .
C5 C4 H4 126.0 . .
N1 C5 C4 109.9(4) . .
N1 C5 H5 125.0 . .
C4 C5 H5 125.0 . .
O1 C6 C2 119.1(3) . .
O1 C6 H6 120.4 . .
C2 C6 H6 120.4 . .
P1 C7 H7A 109.5 . .
P1 C7 H7B 109.5 . .
H7A C7 H7B 109.5 . .
P1 C7 H7C 109.5 . .
H7A C7 H7C 109.5 . .
H7B C7 H7C 109.5 . .
P1 C8 H8A 109.5 . .
P1 C8 H8B 109.5 . .
H8A C8 H8B 109.5 . .
P1 C8 H8C 109.5 . .
H8A C8 H8C 109.5 . .
H8B C8 H8C 109.5 . .
F2 B1 F2 110.5(15) 2_653 .
F2 B1 F1 113.8(7) 2_653 2_653
F2 B1 F1 104.2(5) . 2_653
F2 B1 F1 104.2(5) 2_653 .
F2 B1 F1 113.8(7) . .
F1 B1 F1 110.6(10) 2_653 .
P1 C9 H9A 109.5 . .
P1 C9 H9B 109.5 . .
H9A C9 H9B 109.5 . .
P1 C9 H9C 109.5 . .
H9A C9 H9C 109.5 . .
H9B C9 H9C 109.5 . .

loop_
_geom_bond_atom_site_label_1
_geom_bond_atom_site_label_2
_geom_bond_distance
_geom_bond_site_symmetry_2
Co1 N1 1.898(2) 7_665
Co1 N1 1.898(2) .
Co1 O1 1.912(2) .
Co1 O1 1.912(2) 7_665
Co1 P1 2.2792(11) 7_665
Co1 P1 2.2793(11) .
P1 C9 1.769(5) .
P1 C8 1.786(6) .
P1 C7 1.824(7) .
O1 C6 1.285(5) .
N1 C5 1.327(4) .
N1 C2 1.390(4) .
C2 C6 1.366(5) .
C2 C3 1.410(5) .
C3 C4 1.346(7) .
C3 H3 0.9500 .
C4 C5 1.406(6) .
C4 H4 0.9500 .
C5 H5 0.9500 .
C6 H6 0.9500 .
C7 H7A 0.9800 .
C7 H7B 0.9800 .
C7 H7C 0.9800 .
C8 H8A 0.9800 .
C8 H8B 0.9800 .
C8 H8C 0.9800 .
B1 F2 1.208(9) 2_653
B1 F2 1.208(9) .
B1 F1 1.310(8) 2_653
B1 F1 1.310(8) .
C9 H9A 0.9800 .
C9 H9B 0.9800 .
C9 H9C 0.9800 .

loop_
_geom_torsion_atom_site_label_1
_geom_torsion_atom_site_label_2
_geom_torsion_atom_site_label_3
_geom_torsion_atom_site_label_4
_geom_torsion
_geom_torsion_site_symmetry_1
O1 Co1 N1 C5 174.7(4) .
O1 Co1 N1 C5 -5.3(4) 7_665
P1 Co1 N1 C5 -94.4(4) 7_665
P1 Co1 N1 C5 85.6(4) .
O1 Co1 N1 C2 -3.0(2) .
O1 Co1 N1 C2 177.0(2) 7_665
P1 Co1 N1 C2 87.9(2) 7_665
P1 Co1 N1 C2 -92.1(2) .
C5 N1 C2 C6 -175.2(4) .
Co1 N1 C2 C6 3.4(4) .
C5 N1 C2 C3 0.5(4) .
Co1 N1 C2 C3 179.0(3) .
C6 C2 C3 C4 173.5(5) .
N1 C2 C3 C4 -0.6(5) .
C2 C3 C4 C5 0.5(5) .
C2 N1 C5 C4 -0.2(4) .
Co1 N1 C5 C4 -177.9(3) .
C3 C4 C5 N1 -0.2(5) .
Co1 O1 C6 C2 -0.9(5) .
N1 C2 C6 O1 -1.7(6) .
C3 C2 C6 O1 -175.6(4) .
